data_4324125
loop_
_publ_author_name
'Dheeraj Kumar'
'Nem Singh'
'Karunesh Keshav'
'Anil J. Elias'

_publ_contact_author_address
;DEPARTMENT OF CHEMISTRY
INDIAN INSTITUTE OF TECHNOLOGY DELHI
HAUZ KHAS, NEW DELHI 110016
INDIA
;
_publ_contact_author_email elias@chemistry.iitd.ac.in
_publ_contact_author_fax +91-11-26581504
_publ_contact_author_name 'Prof.Anil J. Elias'
_publ_contact_author_phone +91-11-26591504
_publ_section_title
;
 Ring-Closing Metathesis Reactions of Terminal Alkene-Derived Cyclic
 Phosphazenes
;
_journal_name_full 'Inorganic Chemistry'
_journal_page_first 250
_journal_page_last 260
_journal_paper_doi 10.1021/ic101884s
_journal_volume 50
_journal_year 2011
_chemical_formula_moiety 'C18 H25 N3 O5 P2 S'
_chemical_formula_sum 'C18 H25 N3 O5 P2 S'
_chemical_formula_weight 457.42
_chemical_name_systematic
; 
 ? 
;
_space_group_IT_number 14
_symmetry_cell_setting monoclinic
_symmetry_space_group_name_Hall '-P 2yn'
_symmetry_space_group_name_H-M 'P 1 21/n 1'
_atom_sites_solution_hydrogens geom
_atom_sites_solution_primary direct
_atom_sites_solution_secondary difmap
_audit_creation_method SHELXL-97
_cell_angle_alpha 90.00
_cell_angle_beta 114.430(7)
_cell_angle_gamma 90.00
_cell_formula_units_Z 4
_cell_length_a 15.880(6)
_cell_length_b 8.602(3)
_cell_length_c 16.825(7)
_cell_measurement_temperature 293(2)
_cell_volume 2092.5(14)
_computing_cell_refinement 'Bruker SMART'
_computing_data_collection 'Bruker SMART'
_computing_data_reduction 'Bruker SAINT'
_computing_molecular_graphics 'Bruker SHELXTL'
_computing_publication_material 'Bruker SHELXTL'
_computing_structure_refinement 'SHELXL-97 (Sheldrick,1997)'
_computing_structure_solution 'SHELXS-97 (Sheldrick,1990)'
_diffrn_ambient_temperature 293(2)
_diffrn_measured_fraction_theta_full 0.997
_diffrn_measured_fraction_theta_max 0.997
_diffrn_measurement_device_type 'CCD area detector'
_diffrn_measurement_method 'phi and omega scans'
_diffrn_radiation_monochromator graphite
_diffrn_radiation_source 'fine-focus sealed tube'
_diffrn_radiation_type MoK\a
_diffrn_radiation_wavelength 0.71073
_diffrn_reflns_av_R_equivalents 0.0697
_diffrn_reflns_av_sigmaI/netI 0.0526
_diffrn_reflns_limit_h_max 18
_diffrn_reflns_limit_h_min -18
_diffrn_reflns_limit_k_max 10
_diffrn_reflns_limit_k_min -10
_diffrn_reflns_limit_l_max 19
_diffrn_reflns_limit_l_min -19
_diffrn_reflns_number 19382
_diffrn_reflns_theta_full 25.00
_diffrn_reflns_theta_max 25.00
_diffrn_reflns_theta_min 1.48
_exptl_absorpt_coefficient_mu 0.343
_exptl_absorpt_correction_type none
_exptl_crystal_colour colorless
_exptl_crystal_density_diffrn 1.452
_exptl_crystal_density_method 'not measured'
_exptl_crystal_description block
_exptl_crystal_F_000 960.0
_exptl_crystal_size_max 0.234
_exptl_crystal_size_mid 0.194
_exptl_crystal_size_min 0.126
_refine_diff_density_max 0.550
_refine_diff_density_min -0.334
_refine_diff_density_rms 0.076
_refine_ls_extinction_method none
_refine_ls_goodness_of_fit_ref 1.229
_refine_ls_hydrogen_treatment constr
_refine_ls_matrix_type full
_refine_ls_number_parameters 262
_refine_ls_number_reflns 3682
_refine_ls_number_restraints 0
_refine_ls_restrained_S_all 1.229
_refine_ls_R_factor_all 0.0878
_refine_ls_R_factor_gt 0.0750
_refine_ls_shift/su_max 0.000
_refine_ls_shift/su_mean 0.000
_refine_ls_structure_factor_coef Fsqd
_refine_ls_weighting_details 'calc w=1/[\s^2^(Fo^2^)+(0.0577P)^2^+2.4000P] where P=(Fo^2^+2Fc^2^)/3'
_refine_ls_weighting_scheme calc
_refine_ls_wR_factor_gt 0.1557
_refine_ls_wR_factor_ref 0.1624
_reflns_number_gt 3209
_reflns_number_total 3682
_reflns_threshold_expression >2sigma(I)
_cod_data_source_file ic101884s_si_001_7.cif
_cod_data_source_block 13
_cod_original_sg_symbol_Hall -P2yn
_cod_database_code 4324125

loop_
_symmetry_equiv_pos_as_xyz
'x, y, z'
'-x+1/2, y+1/2, -z+1/2'
'-x, -y, -z'
'x-1/2, -y-1/2, z-1/2'

loop_
_atom_site_label
_atom_site_type_symbol
_atom_site_fract_x
_atom_site_fract_y
_atom_site_fract_z
_atom_site_U_iso_or_equiv
_atom_site_adp_type
_atom_site_occupancy
_atom_site_symmetry_multiplicity
_atom_site_calc_flag
_atom_site_refinement_flags
_atom_site_disorder_assembly
_atom_site_disorder_group
S1 S 0.81520(7) 0.16110(11) 1.08948(6) 0.0310(3) Uani 1 1 d . . .
P1 P 0.81707(7) 0.38929(12) 0.97340(7) 0.0320(3) Uani 1 1 d . . .
P2 P 0.71675(7) 0.12236(12) 0.91090(7) 0.0321(3) Uani 1 1 d . . .
O1 O 0.8899(2) 0.0810(4) 1.15698(19) 0.0457(8) Uani 1 1 d . . .
O2 O 0.6104(2) 0.1048(3) 0.8817(2) 0.0489(8) Uani 1 1 d . . .
O3 O 0.7848(2) 0.5620(3) 0.9705(2) 0.0464(8) Uani 1 1 d . . .
O4 O 0.90846(18) 0.4068(3) 0.95989(18) 0.0385(7) Uani 1 1 d . . .
O5 O 0.7358(2) 0.0010(3) 0.85096(18) 0.0439(8) Uani 1 1 d . . .
N1 N 0.8474(2) 0.3223(4) 1.0694(2) 0.0385(8) Uani 1 1 d . . .
N2 N 0.7428(2) 0.2928(4) 0.8968(2) 0.0357(8) Uani 1 1 d . . .
N3 N 0.7660(2) 0.0572(4) 1.0086(2) 0.0380(8) Uani 1 1 d . . .
C1 C 0.5385(3) 0.2042(6) 0.8209(3) 0.0461(11) Uani 1 1 d . . .
H1A H 0.4876 0.1403 0.7825 0.055 Uiso 1 1 calc R . .
H1B H 0.5630 0.2607 0.7852 0.055 Uiso 1 1 calc R . .
C2 C 0.5038(3) 0.3175(6) 0.8681(3) 0.0479(12) Uani 1 1 d . . .
H2A H 0.5037 0.2673 0.9197 0.058 Uiso 1 1 calc R . .
H2B H 0.4403 0.3445 0.8307 0.058 Uiso 1 1 calc R . .
C3 C 0.5597(3) 0.4643(6) 0.8953(3) 0.0520(13) Uani 1 1 d . . .
H3 H 0.5663 0.5203 0.8510 0.062 Uiso 1 1 calc R . .
C4 C 0.5998(3) 0.5221(6) 0.9730(4) 0.0549(13) Uani 1 1 d . . .
H4 H 0.5932 0.4696 1.0184 0.066 Uiso 1 1 calc R . .
C5 C 0.6561(3) 0.6681(6) 0.9944(4) 0.0618(15) Uani 1 1 d . . .
H5A H 0.6408 0.7292 1.0351 0.074 Uiso 1 1 calc R . .
H5B H 0.6398 0.7289 0.9415 0.074 Uiso 1 1 calc R . .
C6 C 0.7582(3) 0.6378(5) 1.0335(4) 0.0524(13) Uani 1 1 d . . .
H6A H 0.7913 0.7354 1.0516 0.063 Uiso 1 1 calc R . .
H6B H 0.7747 0.5724 1.0846 0.063 Uiso 1 1 calc R . .
C7 C 0.9074(3) 0.4743(5) 0.8802(3) 0.0454(11) Uani 1 1 d . . .
H7A H 0.9343 0.5776 0.8918 0.054 Uiso 1 1 calc R . .
H7B H 0.8443 0.4826 0.8364 0.054 Uiso 1 1 calc R . .
C8 C 0.9628(4) 0.3703(6) 0.8476(4) 0.0577(14) Uani 1 1 d . . .
H8A H 1.0231 0.3514 0.8944 0.069 Uiso 1 1 calc R . .
H8B H 0.9718 0.4216 0.8004 0.069 Uiso 1 1 calc R . .
C9 C 0.9139(5) 0.2173(8) 0.8156(4) 0.0753(18) Uani 1 1 d . . .
H9 H 0.8689 0.2159 0.7585 0.090 Uiso 1 1 calc R . .
C10 C 0.9266(4) 0.0948(7) 0.8560(4) 0.0705(16) Uani 1 1 d . . .
H10 H 0.9747 0.0947 0.9115 0.085 Uiso 1 1 calc R . .
C11 C 0.8744(4) -0.0556(6) 0.8273(3) 0.0561(13) Uani 1 1 d . . .
H11A H 0.8339 -0.0488 0.7656 0.067 Uiso 1 1 calc R . .
H11B H 0.9181 -0.1391 0.8347 0.067 Uiso 1 1 calc R . .
C12 C 0.8177(3) -0.0944(5) 0.8770(3) 0.0488(12) Uani 1 1 d . . .
H12A H 0.7997 -0.2029 0.8676 0.059 Uiso 1 1 calc R . .
H12B H 0.8552 -0.0800 0.9389 0.059 Uiso 1 1 calc R . .
C13 C 0.7324(3) 0.1995(4) 1.1330(3) 0.0318(9) Uani 1 1 d . . .
C14 C 0.6492(3) 0.1207(5) 1.1021(3) 0.0426(11) Uani 1 1 d . . .
H14 H 0.6342 0.0508 1.0561 0.051 Uiso 1 1 calc R . .
C15 C 0.5882(3) 0.1470(6) 1.1405(4) 0.0569(14) Uani 1 1 d . . .
H15 H 0.5321 0.0944 1.1203 0.068 Uiso 1 1 calc R . .
C16 C 0.6107(4) 0.2506(7) 1.2083(4) 0.0605(15) Uani 1 1 d . . .
H16 H 0.5697 0.2675 1.2341 0.073 Uiso 1 1 calc R . .
C17 C 0.6925(4) 0.3285(6) 1.2380(3) 0.0597(14) Uani 1 1 d . . .
H17 H 0.7069 0.3992 1.2836 0.072 Uiso 1 1 calc R . .
C18 C 0.7540(3) 0.3034(5) 1.2009(3) 0.0440(11) Uani 1 1 d . . .
H18 H 0.8100 0.3564 1.2217 0.053 Uiso 1 1 calc R . .

loop_
_atom_site_aniso_label
_atom_site_aniso_U_11
_atom_site_aniso_U_22
_atom_site_aniso_U_33
_atom_site_aniso_U_23
_atom_site_aniso_U_13
_atom_site_aniso_U_12
S1 0.0349(6) 0.0299(5) 0.0320(5) 0.0020(4) 0.0175(4) 0.0047(4)
P1 0.0335(6) 0.0282(6) 0.0420(6) 0.0013(5) 0.0232(5) -0.0003(4)
P2 0.0340(6) 0.0304(6) 0.0353(6) -0.0026(4) 0.0177(5) 0.0004(4)
O1 0.0422(17) 0.0537(19) 0.0431(17) 0.0091(15) 0.0197(14) 0.0161(14)
O2 0.0363(17) 0.0420(18) 0.069(2) 0.0077(16) 0.0226(16) -0.0019(14)
O3 0.060(2) 0.0296(16) 0.066(2) 0.0021(14) 0.0433(17) 0.0016(14)
O4 0.0346(16) 0.0449(17) 0.0423(16) 0.0011(14) 0.0223(13) -0.0018(13)
O5 0.0442(18) 0.0497(18) 0.0351(16) -0.0112(14) 0.0136(14) 0.0059(14)
N1 0.045(2) 0.037(2) 0.0381(19) -0.0051(16) 0.0211(17) -0.0081(16)
N2 0.0329(19) 0.040(2) 0.0355(19) 0.0046(15) 0.0155(16) 0.0018(15)
N3 0.056(2) 0.0247(18) 0.041(2) -0.0011(15) 0.0278(18) 0.0003(16)
C1 0.031(2) 0.063(3) 0.041(2) -0.001(2) 0.012(2) -0.004(2)
C2 0.027(2) 0.068(3) 0.049(3) 0.007(2) 0.017(2) 0.007(2)
C3 0.051(3) 0.054(3) 0.059(3) 0.014(3) 0.031(3) 0.018(2)
C4 0.047(3) 0.052(3) 0.080(4) 0.007(3) 0.042(3) 0.014(2)
C5 0.063(3) 0.041(3) 0.097(4) -0.005(3) 0.049(3) 0.009(2)
C6 0.061(3) 0.031(2) 0.079(3) -0.012(2) 0.044(3) -0.001(2)
C7 0.045(3) 0.044(3) 0.057(3) 0.009(2) 0.031(2) 0.001(2)
C8 0.070(3) 0.052(3) 0.075(4) 0.008(3) 0.055(3) 0.002(3)
C9 0.108(5) 0.082(4) 0.061(4) 0.003(3) 0.061(4) 0.022(4)
C10 0.081(4) 0.073(4) 0.071(4) -0.002(3) 0.046(3) 0.010(3)
C11 0.065(3) 0.057(3) 0.061(3) -0.016(3) 0.040(3) 0.005(3)
C12 0.058(3) 0.038(3) 0.057(3) -0.005(2) 0.030(2) 0.009(2)
C13 0.036(2) 0.029(2) 0.033(2) 0.0080(17) 0.0172(18) 0.0080(17)
C14 0.045(3) 0.045(3) 0.042(2) 0.003(2) 0.023(2) 0.000(2)
C15 0.044(3) 0.064(3) 0.070(3) 0.015(3) 0.031(3) 0.000(2)
C16 0.060(4) 0.073(4) 0.068(3) 0.017(3) 0.046(3) 0.025(3)
C17 0.071(4) 0.064(3) 0.059(3) -0.010(3) 0.042(3) 0.011(3)
C18 0.044(3) 0.040(3) 0.048(3) -0.010(2) 0.020(2) -0.003(2)

loop_
_atom_type_symbol
_atom_type_description
_atom_type_scat_dispersion_real
_atom_type_scat_dispersion_imag
_atom_type_scat_source
C C 0.0033 0.0016 'International Tables Vol C Tables 4.2.6.8 and 6.1.1.4'
H H 0.0000 0.0000 'International Tables Vol C Tables 4.2.6.8 and 6.1.1.4'
N N 0.0061 0.0033 'International Tables Vol C Tables 4.2.6.8 and 6.1.1.4'
O O 0.0106 0.0060 'International Tables Vol C Tables 4.2.6.8 and 6.1.1.4'
P P 0.1023 0.0942 'International Tables Vol C Tables 4.2.6.8 and 6.1.1.4'
S S 0.1246 0.1234 'International Tables Vol C Tables 4.2.6.8 and 6.1.1.4'

loop_
_geom_angle_atom_site_label_1
_geom_angle_atom_site_label_2
_geom_angle_atom_site_label_3
_geom_angle
_geom_angle_site_symmetry_1
_geom_angle_site_symmetry_3
_geom_angle_publ_flag
O1 S1 N3 111.82(19) . . ?
O1 S1 N1 111.11(19) . . ?
N3 S1 N1 114.51(18) . . ?
O1 S1 C13 105.83(18) . . ?
N3 S1 C13 106.2(2) . . ?
N1 S1 C13 106.70(19) . . ?
O3 P1 O4 102.40(16) . . ?
O3 P1 N2 110.48(18) . . ?
O4 P1 N2 110.91(17) . . ?
O3 P1 N1 109.46(18) . . ?
O4 P1 N1 105.84(17) . . ?
N2 P1 N1 116.71(19) . . ?
O2 P2 O5 101.86(17) . . ?
O2 P2 N2 111.24(17) . . ?
O5 P2 N2 113.13(18) . . ?
O2 P2 N3 107.16(18) . . ?
O5 P2 N3 106.57(17) . . ?
N2 P2 N3 115.78(18) . . ?
C1 O2 P2 126.7(3) . . ?
C6 O3 P1 126.5(3) . . ?
C7 O4 P1 120.9(3) . . ?
C12 O5 P2 125.0(3) . . ?
S1 N1 P1 123.5(2) . . ?
P2 N2 P1 121.6(2) . . ?
S1 N3 P2 123.8(2) . . ?
O2 C1 C2 111.2(4) . . ?
O2 C1 H1A 109.4 . . ?
C2 C1 H1A 109.4 . . ?
O2 C1 H1B 109.4 . . ?
C2 C1 H1B 109.4 . . ?
H1A C1 H1B 108.0 . . ?
C1 C2 C3 114.0(4) . . ?
C1 C2 H2A 108.8 . . ?
C3 C2 H2A 108.8 . . ?
C1 C2 H2B 108.8 . . ?
C3 C2 H2B 108.8 . . ?
H2A C2 H2B 107.6 . . ?
C4 C3 C2 127.8(5) . . ?
C4 C3 H3 116.1 . . ?
C2 C3 H3 116.1 . . ?
C3 C4 C5 124.1(5) . . ?
C3 C4 H4 117.9 . . ?
C5 C4 H4 117.9 . . ?
C4 C5 C6 113.0(4) . . ?
C4 C5 H5A 109.0 . . ?
C6 C5 H5A 109.0 . . ?
C4 C5 H5B 109.0 . . ?
C6 C5 H5B 109.0 . . ?
H5A C5 H5B 107.8 . . ?
O3 C6 C5 110.3(4) . . ?
O3 C6 H6A 109.6 . . ?
C5 C6 H6A 109.6 . . ?
O3 C6 H6B 109.6 . . ?
C5 C6 H6B 109.6 . . ?
H6A C6 H6B 108.1 . . ?
O4 C7 C8 108.2(4) . . ?
O4 C7 H7A 110.1 . . ?
C8 C7 H7A 110.1 . . ?
O4 C7 H7B 110.1 . . ?
C8 C7 H7B 110.1 . . ?
H7A C7 H7B 108.4 . . ?
C7 C8 C9 110.9(4) . . ?
C7 C8 H8A 109.5 . . ?
C9 C8 H8A 109.5 . . ?
C7 C8 H8B 109.5 . . ?
C9 C8 H8B 109.5 . . ?
H8A C8 H8B 108.1 . . ?
C10 C9 C8 127.6(6) . . ?
C10 C9 H9 116.2 . . ?
C8 C9 H9 116.2 . . ?
C9 C10 C11 128.2(7) . . ?
C9 C10 H10 115.9 . . ?
C11 C10 H10 115.9 . . ?
C12 C11 C10 113.0(4) . . ?
C12 C11 H11A 109.0 . . ?
C10 C11 H11A 109.0 . . ?
C12 C11 H11B 109.0 . . ?
C10 C11 H11B 109.0 . . ?
H11A C11 H11B 107.8 . . ?
O5 C12 C11 112.2(4) . . ?
O5 C12 H12A 109.2 . . ?
C11 C12 H12A 109.2 . . ?
O5 C12 H12B 109.2 . . ?
C11 C12 H12B 109.2 . . ?
H12A C12 H12B 107.9 . . ?
C18 C13 C14 120.1(4) . . ?
C18 C13 S1 119.3(3) . . ?
C14 C13 S1 120.6(3) . . ?
C13 C14 C15 119.2(4) . . ?
C13 C14 H14 120.4 . . ?
C15 C14 H14 120.4 . . ?
C16 C15 C14 120.1(5) . . ?
C16 C15 H15 119.9 . . ?
C14 C15 H15 119.9 . . ?
C17 C16 C15 120.3(5) . . ?
C17 C16 H16 119.8 . . ?
C15 C16 H16 119.8 . . ?
C16 C17 C18 120.3(5) . . ?
C16 C17 H17 119.8 . . ?
C18 C17 H17 119.8 . . ?
C17 C18 C13 119.9(5) . . ?
C17 C18 H18 120.0 . . ?
C13 C18 H18 120.0 . . ?

loop_
_geom_bond_atom_site_label_1
_geom_bond_atom_site_label_2
_geom_bond_distance
_geom_bond_site_symmetry_2
_geom_bond_publ_flag
S1 O1 1.434(3) . ?
S1 N3 1.544(4) . ?
S1 N1 1.562(4) . ?
S1 C13 1.780(4) . ?
P1 O3 1.566(3) . ?
P1 O4 1.566(3) . ?
P1 N2 1.575(4) . ?
P1 N1 1.591(4) . ?
P2 O2 1.559(3) . ?
P2 O5 1.566(3) . ?
P2 N2 1.568(4) . ?
P2 N3 1.601(4) . ?
O2 C1 1.454(5) . ?
O3 C6 1.448(5) . ?
O4 C7 1.456(5) . ?
O5 C12 1.444(5) . ?
C1 C2 1.501(6) . ?
C1 H1A 0.9700 . ?
C1 H1B 0.9700 . ?
C2 C3 1.502(7) . ?
C2 H2A 0.9700 . ?
C2 H2B 0.9700 . ?
C3 C4 1.292(7) . ?
C3 H3 0.9300 . ?
C4 C5 1.497(7) . ?
C4 H4 0.9300 . ?
C5 C6 1.499(7) . ?
C5 H5A 0.9700 . ?
C5 H5B 0.9700 . ?
C6 H6A 0.9700 . ?
C6 H6B 0.9700 . ?
C7 C8 1.507(6) . ?
C7 H7A 0.9700 . ?
C7 H7B 0.9700 . ?
C8 C9 1.509(8) . ?
C8 H8A 0.9700 . ?
C8 H8B 0.9700 . ?
C9 C10 1.225(8) . ?
C9 H9 0.9300 . ?
C10 C11 1.504(8) . ?
C10 H10 0.9300 . ?
C11 C12 1.498(6) . ?
C11 H11A 0.9700 . ?
C11 H11B 0.9700 . ?
C12 H12A 0.9700 . ?
C12 H12B 0.9700 . ?
C13 C18 1.377(6) . ?
C13 C14 1.382(6) . ?
C14 C15 1.386(6) . ?
C14 H14 0.9300 . ?
C15 C16 1.374(7) . ?
C15 H15 0.9300 . ?
C16 C17 1.360(7) . ?
C16 H16 0.9300 . ?
C17 C18 1.376(6) . ?
C17 H17 0.9300 . ?
C18 H18 0.9300 . ?

loop_
_geom_torsion_atom_site_label_1
_geom_torsion_atom_site_label_2
_geom_torsion_atom_site_label_3
_geom_torsion_atom_site_label_4
_geom_torsion
_geom_torsion_site_symmetry_1
_geom_torsion_site_symmetry_2
_geom_torsion_site_symmetry_3
_geom_torsion_site_symmetry_4
_geom_torsion_publ_flag
O5 P2 O2 C1 -98.8(4) . . . . ?
N2 P2 O2 C1 22.0(4) . . . . ?
N3 P2 O2 C1 149.5(3) . . . . ?
O4 P1 O3 C6 -129.9(4) . . . . ?
N2 P1 O3 C6 111.9(4) . . . . ?
N1 P1 O3 C6 -17.9(4) . . . . ?
O3 P1 O4 C7 -61.7(3) . . . . ?
N2 P1 O4 C7 56.1(3) . . . . ?
N1 P1 O4 C7 -176.4(3) . . . . ?
O2 P2 O5 C12 -143.6(3) . . . . ?
N2 P2 O5 C12 96.9(4) . . . . ?
N3 P2 O5 C12 -31.5(4) . . . . ?
O1 S1 N1 P1 138.5(2) . . . . ?
N3 S1 N1 P1 10.7(3) . . . . ?
C13 S1 N1 P1 -106.6(3) . . . . ?
O3 P1 N1 S1 132.7(2) . . . . ?
O4 P1 N1 S1 -117.6(3) . . . . ?
N2 P1 N1 S1 6.3(3) . . . . ?
O2 P2 N2 P1 125.9(2) . . . . ?
O5 P2 N2 P1 -120.2(2) . . . . ?
N3 P2 N2 P1 3.3(3) . . . . ?
O3 P1 N2 P2 -139.4(2) . . . . ?
O4 P1 N2 P2 107.8(2) . . . . ?
N1 P1 N2 P2 -13.5(3) . . . . ?
O1 S1 N3 P2 -149.8(2) . . . . ?
N1 S1 N3 P2 -22.3(3) . . . . ?
C13 S1 N3 P2 95.2(3) . . . . ?
O2 P2 N3 S1 -108.9(3) . . . . ?
O5 P2 N3 S1 142.7(2) . . . . ?
N2 P2 N3 S1 15.9(3) . . . . ?
P2 O2 C1 C2 -100.9(4) . . . . ?
O2 C1 C2 C3 85.9(5) . . . . ?
C1 C2 C3 C4 -123.8(5) . . . . ?
C2 C3 C4 C5 178.6(4) . . . . ?
C3 C4 C5 C6 -101.2(6) . . . . ?
P1 O3 C6 C5 -109.5(4) . . . . ?
C4 C5 C6 O3 65.1(6) . . . . ?
P1 O4 C7 C8 -132.4(3) . . . . ?
O4 C7 C8 C9 68.7(5) . . . . ?
C7 C8 C9 C10 -96.1(7) . . . . ?
C8 C9 C10 C11 175.6(5) . . . . ?
C9 C10 C11 C12 -111.1(7) . . . . ?
P2 O5 C12 C11 -114.6(4) . . . . ?
C10 C11 C12 O5 74.3(6) . . . . ?
O1 S1 C13 C18 67.7(4) . . . . ?
N3 S1 C13 C18 -173.3(3) . . . . ?
N1 S1 C13 C18 -50.7(4) . . . . ?
O1 S1 C13 C14 -109.3(3) . . . . ?
N3 S1 C13 C14 9.7(4) . . . . ?
N1 S1 C13 C14 132.3(3) . . . . ?
C18 C13 C14 C15 -0.3(6) . . . . ?
S1 C13 C14 C15 176.6(3) . . . . ?
C13 C14 C15 C16 0.2(7) . . . . ?
C14 C15 C16 C17 0.3(8) . . . . ?
C15 C16 C17 C18 -0.6(8) . . . . ?
C16 C17 C18 C13 0.4(8) . . . . ?
C14 C13 C18 C17 0.1(7) . . . . ?
S1 C13 C18 C17 -176.9(4) . . . . ?
